data_7028621
loop_
_publ_author_name
'Yang, Fen'
'Zhou, Qi'
'Zeng, Guang'
'Li, Guanghua'
'Gao, Lu'
'Shi, Zhan'
'Feng, Shouhua'

_publ_section_title
;
 Anion effects on the structures and magnetic properties of binuclear
 lanthanide single-molecule magnets.
;
_journal_issue 3
_journal_name_full 'Dalton transactions (Cambridge, England : 2003)'
_journal_page_first 1238
_journal_page_last 1245
_journal_paper_doi 10.1039/c3dt52634h
_journal_volume 43
_journal_year 2014
_chemical_formula_moiety 'C40 H36 Gd2 N10 O22'
_chemical_formula_sum 'C40 H36 Gd2 N10 O22'
_chemical_formula_weight 1323.29
_chemical_melting_point ?
_chemical_name_systematic
; 
 ? 
;
_space_group_IT_number 14
_symmetry_cell_setting monoclinic
_symmetry_space_group_name_Hall '-P 2yn'
_symmetry_space_group_name_H-M 'P 1 21/n 1'
_atom_sites_solution_hydrogens geom
_atom_sites_solution_primary direct
_atom_sites_solution_secondary difmap
_audit_creation_method SHELXL-97
_cell_angle_alpha 90.00
_cell_angle_beta 109.75(3)
_cell_angle_gamma 90.00
_cell_formula_units_Z 2
_cell_length_a 10.716(2)
_cell_length_b 18.234(4)
_cell_length_c 12.561(3)
_cell_measurement_reflns_used 5186
_cell_measurement_temperature 293(2)
_cell_measurement_theta_max 27.45
_cell_measurement_theta_min 3.01
_cell_volume 2310.0(10)
_computing_cell_refinement Process-auto
_computing_data_collection Process-auto
_computing_data_reduction Process-auto
_computing_molecular_graphics SHELXP-97
_computing_publication_material SHELXTL
_computing_structure_refinement 'SHELXL-97 (Sheldrick, 1997)'
_computing_structure_solution 'SHELXS-97 (Sheldrick, 1990)'
_diffrn_ambient_temperature 293(2)
_diffrn_detector_area_resol_mean 10.0
_diffrn_measured_fraction_theta_full 0.983
_diffrn_measured_fraction_theta_max 0.983
_diffrn_measurement_device_type 'Rigaku RAXIS-RAPID'
_diffrn_measurement_method omega-scan
_diffrn_radiation_monochromator graphite
_diffrn_radiation_source 'fine-focus sealed tube'
_diffrn_radiation_type MoK\a
_diffrn_radiation_wavelength 0.71073
_diffrn_reflns_av_R_equivalents 0.0289
_diffrn_reflns_av_unetI/netI 0.0233
_diffrn_reflns_limit_h_max 13
_diffrn_reflns_limit_h_min -13
_diffrn_reflns_limit_k_max 23
_diffrn_reflns_limit_k_min -23
_diffrn_reflns_limit_l_max 14
_diffrn_reflns_limit_l_min -16
_diffrn_reflns_number 21977
_diffrn_reflns_theta_full 27.45
_diffrn_reflns_theta_max 27.45
_diffrn_reflns_theta_min 3.01
_diffrn_standards_decay_% 0
_diffrn_standards_interval_count 0
_diffrn_standards_interval_time 0
_diffrn_standards_number 0
_exptl_absorpt_coefficient_mu 2.943
_exptl_absorpt_correction_T_max 1.0000
_exptl_absorpt_correction_T_min 0.9241
_exptl_absorpt_correction_type empirical
_exptl_absorpt_process_details Process-auto
_exptl_crystal_colour yellow
_exptl_crystal_density_diffrn 1.902
_exptl_crystal_density_meas ?
_exptl_crystal_density_method 'not measured'
_exptl_crystal_description block
_exptl_crystal_F_000 1300
_exptl_crystal_size_max 0.28
_exptl_crystal_size_mid 0.26
_exptl_crystal_size_min 0.24
_refine_diff_density_max 0.472
_refine_diff_density_min -0.700
_refine_diff_density_rms 0.103
_refine_ls_extinction_method none
_refine_ls_goodness_of_fit_ref 1.173
_refine_ls_hydrogen_treatment none
_refine_ls_matrix_type full
_refine_ls_number_parameters 334
_refine_ls_number_reflns 5186
_refine_ls_number_restraints 0
_refine_ls_restrained_S_all 1.173
_refine_ls_R_factor_all 0.0261
_refine_ls_R_factor_gt 0.0210
_refine_ls_shift/su_max 0.004
_refine_ls_shift/su_mean 0.000
_refine_ls_structure_factor_coef Fsqd
_refine_ls_weighting_details 'calc w=1/[\s^2^(Fo^2^)+(0.0315P)^2^+0.8965P] where P=(Fo^2^+2Fc^2^)/3'
_refine_ls_weighting_scheme calc
_refine_ls_wR_factor_gt 0.0523
_refine_ls_wR_factor_ref 0.0635
_reflns_number_gt 4561
_reflns_number_total 5186
_reflns_threshold_expression >2sigma(I)
_cod_data_source_file c3dt52634h.txt
_cod_data_source_block compound-2
_cod_depositor_comments
;
The following automatic conversions were performed:

'_chemical_melting_point' value 'not measured' was changed to '?' -
the value is undefined or not given.

Automatic conversion script
Id: cif_fix_values 2281 2013-09-26 08:29:07Z andrius 

The following automatic conversions were performed:

'_exptl_crystal_density_meas' value 'none' was changed to '?' - the
value is perceived as not measured.

Automatic conversion script
Id: cif_fix_values 3008 2015-01-20 13:52:24Z robertas 
;
_cod_original_cell_volume 2310.1(8)
_cod_original_sg_symbol_H-M P2(1)/n
_cod_database_code 7028621

loop_
_symmetry_equiv_pos_as_xyz
'x, y, z'
'-x+1/2, y+1/2, -z+1/2'
'-x, -y, -z'
'x-1/2, -y-1/2, z-1/2'

loop_
_atom_site_label
_atom_site_type_symbol
_atom_site_fract_x
_atom_site_fract_y
_atom_site_fract_z
_atom_site_U_iso_or_equiv
_atom_site_adp_type
_atom_site_occupancy
_atom_site_symmetry_multiplicity
_atom_site_calc_flag
Gd1 Gd 1.381656(13) -0.022765(7) -0.155965(10) 0.02461(6) Uani 1 1 d
N1 N 1.6219(2) -0.07754(15) -0.3579(2) 0.0338(6) Uani 1 1 d
H1 H 1.5770 -0.0443 -0.3383 0.080 Uiso 1 1 calc
N2 N 1.3190(3) 0.16912(13) 0.0042(2) 0.0338(6) Uani 1 1 d
H99 H 1.3801 0.1533 -0.0201 0.080 Uiso 1 1 calc
N3 N 1.4854(3) 0.10653(15) -0.2414(2) 0.0424(6) Uani 1 1 d
N4 N 1.1356(3) 0.04453(17) -0.3004(2) 0.0432(7) Uani 1 1 d
N5 N 1.2608(3) -0.15874(17) -0.1206(3) 0.0477(7) Uani 1 1 d
O1 O 1.4466(2) -0.10827(12) -0.25316(19) 0.0378(5) Uani 1 1 d
O2 O 1.3968(2) 0.02587(10) 0.02361(16) 0.0270(4) Uani 1 1 d
O3 O 1.4995(3) 0.04133(13) -0.2712(2) 0.0459(6) Uani 1 1 d
O4 O 1.4192(3) 0.11302(13) -0.17547(19) 0.0461(6) Uani 1 1 d
O5 O 1.5347(4) 0.15755(17) -0.2741(3) 0.0862(11) Uani 1 1 d
O6 O 1.2154(2) 0.01054(15) -0.33837(19) 0.0464(6) Uani 1 1 d
O7 O 1.1652(2) 0.04623(14) -0.19434(19) 0.0451(6) Uani 1 1 d
O8 O 1.0374(3) 0.0745(2) -0.3633(2) 0.0791(10) Uani 1 1 d
O9 O 1.3724(3) -0.14017(14) -0.0507(2) 0.0510(6) Uani 1 1 d
O10 O 1.1981(2) -0.11069(14) -0.1908(2) 0.0518(6) Uani 1 1 d
O11 O 1.2153(4) -0.21985(18) -0.1237(3) 0.0944(12) Uani 1 1 d
C1 C 1.7082(3) -0.0556(2) -0.4075(3) 0.0410(8) Uani 1 1 d
C2 C 1.7830(4) -0.1091(3) -0.4370(3) 0.0545(10) Uani 1 1 d
H2 H 1.8448 -0.0953 -0.4703 0.080 Uiso 1 1 calc
C3 C 1.7670(4) -0.1809(2) -0.4178(3) 0.0519(10) Uani 1 1 d
H3 H 1.8188 -0.2156 -0.4377 0.080 Uiso 1 1 calc
C4 C 1.6724(3) -0.20470(19) -0.3677(3) 0.0385(7) Uani 1 1 d
C5 C 1.6481(4) -0.2777(2) -0.3466(3) 0.0496(9) Uani 1 1 d
H5 H 1.6932 -0.3156 -0.3675 0.080 Uiso 1 1 calc
C6 C 1.5572(4) -0.29283(19) -0.2948(3) 0.0501(9) Uani 1 1 d
H6 H 1.5414 -0.3414 -0.2809 0.080 Uiso 1 1 calc
C7 C 1.4872(3) -0.23699(18) -0.2620(3) 0.0395(7) Uani 1 1 d
H7 H 1.4266 -0.2496 -0.2267 0.080 Uiso 1 1 calc
C8 C 1.5063(3) -0.16364(16) -0.2810(2) 0.0318(6) Uani 1 1 d
C9 C 1.6001(3) -0.14880(17) -0.3362(2) 0.0323(6) Uani 1 1 d
C10 C 1.7170(4) 0.0242(2) -0.4271(4) 0.0538(10) Uani 1 1 d
H10A H 1.6570 0.0502 -0.3986 0.080 Uiso 1 1 calc
H10B H 1.6938 0.0333 -0.5068 0.080 Uiso 1 1 calc
H10C H 1.8059 0.0408 -0.3887 0.080 Uiso 1 1 calc
C11 C 1.2940(4) 0.24079(18) -0.0028(3) 0.0462(9) Uani 1 1 d
C12 C 1.1944(4) 0.2659(2) 0.0386(3) 0.0602(12) Uani 1 1 d
H12 H 1.1762 0.3158 0.0372 0.080 Uiso 1 1 calc
C13 C 1.1252(4) 0.2189(2) 0.0803(3) 0.0554(11) Uani 1 1 d
H13 H 1.0598 0.2370 0.1065 0.080 Uiso 1 1 calc
C14 C 1.1502(3) 0.1430(2) 0.0848(2) 0.0411(8) Uani 1 1 d
C15 C 1.0813(3) 0.0904(3) 0.1250(3) 0.0515(10) Uani 1 1 d
H15 H 1.0135 0.1049 0.1510 0.080 Uiso 1 1 calc
C16 C 1.1136(4) 0.0186(2) 0.1258(3) 0.0509(10) Uani 1 1 d
H16 H 1.0647 -0.0161 0.1493 0.080 Uiso 1 1 calc
C17 C 1.2199(3) -0.0049(2) 0.0917(3) 0.0393(7) Uani 1 1 d
H17 H 1.2414 -0.0544 0.0950 0.080 Uiso 1 1 calc
C18 C 1.2920(3) 0.04468(16) 0.0539(2) 0.0270(6) Uani 1 1 d
C19 C 1.2541(3) 0.11893(17) 0.0474(2) 0.0304(6) Uani 1 1 d
C20 C 1.3716(5) 0.2885(2) -0.0524(4) 0.0695(13) Uani 1 1 d
H20A H 1.4338 0.2592 -0.0738 0.080 Uiso 1 1 calc
H20B H 1.4187 0.3244 0.0023 0.080 Uiso 1 1 calc
H20C H 1.3128 0.3128 -0.1180 0.080 Uiso 1 1 calc

loop_
_atom_site_aniso_label
_atom_site_aniso_U_11
_atom_site_aniso_U_22
_atom_site_aniso_U_33
_atom_site_aniso_U_23
_atom_site_aniso_U_13
_atom_site_aniso_U_12
Gd1 0.02385(8) 0.02725(8) 0.02612(8) -0.00034(5) 0.01290(6) 0.00293(5)
N1 0.0314(14) 0.0406(14) 0.0335(13) -0.0078(10) 0.0161(10) -0.0017(11)
N2 0.0345(14) 0.0314(13) 0.0326(13) -0.0046(10) 0.0075(10) 0.0070(11)
N3 0.0385(16) 0.0367(15) 0.0525(17) 0.0119(12) 0.0161(13) -0.0004(12)
N4 0.0310(15) 0.0568(17) 0.0414(16) 0.0067(13) 0.0117(12) 0.0091(13)
N5 0.054(2) 0.0466(17) 0.0518(17) 0.0014(14) 0.0303(15) -0.0137(14)
O1 0.0385(13) 0.0348(11) 0.0493(13) -0.0101(10) 0.0270(10) -0.0024(9)
O2 0.0270(11) 0.0286(10) 0.0297(10) -0.0032(7) 0.0155(8) 0.0035(8)
O3 0.0514(16) 0.0403(13) 0.0593(16) 0.0051(11) 0.0364(13) 0.0064(11)
O4 0.0638(16) 0.0364(12) 0.0460(13) -0.0031(10) 0.0291(12) 0.0020(11)
O5 0.098(3) 0.0528(18) 0.129(3) 0.0297(19) 0.067(2) -0.0096(17)
O6 0.0403(14) 0.0681(17) 0.0340(12) 0.0054(11) 0.0166(10) 0.0149(12)
O7 0.0412(14) 0.0602(15) 0.0370(12) 0.0027(11) 0.0171(10) 0.0167(11)
O8 0.0479(18) 0.118(3) 0.0598(17) 0.0185(18) 0.0024(13) 0.0433(18)
O9 0.0560(17) 0.0515(15) 0.0421(13) 0.0046(11) 0.0120(11) -0.0113(12)
O10 0.0322(13) 0.0533(15) 0.0706(16) 0.0105(13) 0.0184(11) -0.0033(11)
O11 0.109(3) 0.065(2) 0.095(2) 0.0202(18) 0.015(2) -0.047(2)
C1 0.0339(18) 0.059(2) 0.0342(16) -0.0041(15) 0.0175(13) -0.0039(15)
C2 0.047(2) 0.079(3) 0.049(2) -0.0084(19) 0.0313(17) 0.001(2)
C3 0.040(2) 0.073(3) 0.049(2) -0.0162(18) 0.0233(16) 0.0104(18)
C4 0.0326(17) 0.0476(19) 0.0349(16) -0.0126(14) 0.0110(13) 0.0074(14)
C5 0.058(2) 0.0414(19) 0.046(2) -0.0090(15) 0.0142(17) 0.0188(17)
C6 0.068(3) 0.0316(17) 0.047(2) -0.0034(14) 0.0137(18) 0.0076(16)
C7 0.045(2) 0.0357(17) 0.0364(17) -0.0038(13) 0.0124(14) -0.0036(14)
C8 0.0365(17) 0.0315(15) 0.0276(14) -0.0073(11) 0.0113(12) 0.0014(12)
C9 0.0350(17) 0.0362(16) 0.0264(14) -0.0067(11) 0.0114(12) 0.0030(12)
C10 0.050(2) 0.064(3) 0.055(2) 0.0011(18) 0.0288(19) -0.0115(18)
C11 0.052(2) 0.0311(16) 0.0396(17) -0.0056(13) -0.0053(15) 0.0081(15)
C12 0.067(3) 0.044(2) 0.051(2) -0.0173(17) -0.0049(19) 0.029(2)
C13 0.043(2) 0.072(3) 0.043(2) -0.0210(18) 0.0044(16) 0.0294(19)
C14 0.0334(17) 0.059(2) 0.0274(15) -0.0106(14) 0.0060(12) 0.0168(15)
C15 0.0267(17) 0.096(3) 0.0361(17) -0.0070(18) 0.0161(13) 0.0139(18)
C16 0.037(2) 0.082(3) 0.0397(18) 0.0007(18) 0.0210(15) -0.0083(18)
C17 0.0360(18) 0.0490(18) 0.0366(17) 0.0018(14) 0.0172(14) -0.0035(14)
C18 0.0240(14) 0.0357(14) 0.0233(13) -0.0031(11) 0.0106(10) 0.0041(11)
C19 0.0284(15) 0.0378(16) 0.0240(13) -0.0069(11) 0.0076(11) 0.0059(12)
C20 0.082(3) 0.034(2) 0.076(3) 0.0060(19) 0.005(2) -0.005(2)

loop_
_atom_type_symbol
_atom_type_description
_atom_type_scat_dispersion_real
_atom_type_scat_dispersion_imag
_atom_type_scat_source
C C 0.0033 0.0016 'International Tables Vol C Tables 4.2.6.8 and 6.1.1.4'
H H 0.0000 0.0000 'International Tables Vol C Tables 4.2.6.8 and 6.1.1.4'
N N 0.0061 0.0033 'International Tables Vol C Tables 4.2.6.8 and 6.1.1.4'
O O 0.0106 0.0060 'International Tables Vol C Tables 4.2.6.8 and 6.1.1.4'
Gd Gd -0.1653 3.9035 'International Tables Vol C Tables 4.2.6.8 and 6.1.1.4'

loop_
_geom_angle_atom_site_label_1
_geom_angle_atom_site_label_2
_geom_angle_atom_site_label_3
_geom_angle
_geom_angle_site_symmetry_1
_geom_angle_site_symmetry_3
O1 Gd1 O2 147.75(8) . .
O1 Gd1 O2 86.79(7) . 3_855
O2 Gd1 O2 67.45(8) . 3_855
O1 Gd1 O6 85.67(8) . .
O2 Gd1 O6 126.02(7) . .
O2 Gd1 O6 152.84(8) 3_855 .
O1 Gd1 O10 79.97(8) . .
O2 Gd1 O10 101.89(8) . .
O2 Gd1 O10 130.83(7) 3_855 .
O6 Gd1 O10 73.17(9) . .
O1 Gd1 O3 72.48(8) . .
O2 Gd1 O3 119.17(8) . .
O2 Gd1 O3 80.63(8) 3_855 .
O6 Gd1 O3 72.22(9) . .
O10 Gd1 O3 136.83(9) . .
O1 Gd1 O4 122.73(8) . .
O2 Gd1 O4 76.42(7) . .
O2 Gd1 O4 86.43(7) 3_855 .
O6 Gd1 O4 75.94(9) . .
O10 Gd1 O4 139.76(9) . .
O3 Gd1 O4 50.31(7) . .
O1 Gd1 O9 76.71(8) . .
O2 Gd1 O9 79.75(7) . .
O2 Gd1 O9 79.77(7) 3_855 .
O6 Gd1 O9 123.45(8) . .
O10 Gd1 O9 51.15(8) . .
O3 Gd1 O9 144.15(8) . .
O4 Gd1 O9 155.63(8) . .
O1 Gd1 O7 132.57(8) . .
O2 Gd1 O7 76.13(7) . .
O2 Gd1 O7 140.50(7) 3_855 .
O6 Gd1 O7 51.09(8) . .
O10 Gd1 O7 70.39(9) . .
O3 Gd1 O7 105.40(8) . .
O4 Gd1 O7 70.25(8) . .
O9 Gd1 O7 108.85(9) . .
O1 Gd1 N5 74.01(8) . .
O2 Gd1 N5 93.68(8) . .
O2 Gd1 N5 105.22(8) 3_855 .
O6 Gd1 N5 97.68(9) . .
O10 Gd1 N5 25.63(8) . .
O3 Gd1 N5 145.57(8) . .
O4 Gd1 N5 160.74(9) . .
O9 Gd1 N5 25.86(8) . .
O7 Gd1 N5 91.49(9) . .
O1 Gd1 N4 109.68(9) . .
O2 Gd1 N4 101.00(8) . .
O2 Gd1 N4 156.48(8) 3_855 .
O6 Gd1 N4 25.56(8) . .
O10 Gd1 N4 70.31(9) . .
O3 Gd1 N4 88.31(9) . .
O4 Gd1 N4 70.65(9) . .
O9 Gd1 N4 119.53(8) . .
O7 Gd1 N4 25.54(8) . .
N5 Gd1 N4 95.65(9) . .
O1 Gd1 N3 97.67(8) . .
O2 Gd1 N3 97.66(7) . .
O2 Gd1 N3 82.23(7) 3_855 .
O6 Gd1 N3 73.01(8) . .
O10 Gd1 N3 146.18(8) . .
O3 Gd1 N3 25.20(8) . .
O4 Gd1 N3 25.13(8) . .
O9 Gd1 N3 161.39(8) . .
O7 Gd1 N3 88.13(8) . .
N5 Gd1 N3 168.21(8) . .
N4 Gd1 N3 79.08(8) . .
C1 N1 C9 124.8(3) . .
C1 N1 H1 117.6 . .
C9 N1 H1 117.6 . .
C11 N2 C19 124.4(3) . .
C11 N2 H99 117.8 . .
C19 N2 H99 117.8 . .
O5 N3 O4 123.8(3) . .
O5 N3 O3 120.7(3) . .
O4 N3 O3 115.4(3) . .
O5 N3 Gd1 176.3(3) . .
O4 N3 Gd1 58.30(15) . .
O3 N3 Gd1 57.16(15) . .
O8 N4 O7 122.0(3) . .
O8 N4 O6 121.4(3) . .
O7 N4 O6 116.6(3) . .
O8 N4 Gd1 176.5(3) . .
O7 N4 Gd1 60.13(15) . .
O6 N4 Gd1 56.48(15) . .
O11 N5 O10 120.1(3) . .
O11 N5 O9 122.9(3) . .
O10 N5 O9 117.0(3) . .
O11 N5 Gd1 167.7(3) . .
O10 N5 Gd1 57.33(15) . .
O9 N5 Gd1 60.80(16) . .
C8 O1 Gd1 163.6(2) . .
C18 O2 Gd1 124.54(17) . .
C18 O2 Gd1 122.41(16) . 3_855
Gd1 O2 Gd1 112.55(8) . 3_855
N3 O3 Gd1 97.64(18) . .
N3 O4 Gd1 96.57(17) . .
N4 O6 Gd1 97.96(18) . .
N4 O7 Gd1 94.34(17) . .
N5 O9 Gd1 93.34(18) . .
N5 O10 Gd1 97.04(18) . .
N1 C1 C2 117.7(3) . .
N1 C1 C10 117.6(3) . .
C2 C1 C10 124.6(3) . .
C3 C2 C1 120.8(3) . .
C3 C2 H2 119.6 . .
C1 C2 H2 119.6 . .
C2 C3 C4 121.5(3) . .
C2 C3 H3 119.2 . .
C4 C3 H3 119.2 . .
C5 C4 C9 118.6(3) . .
C5 C4 C3 125.2(3) . .
C9 C4 C3 116.2(3) . .
C6 C5 C4 119.3(3) . .
C6 C5 H5 120.4 . .
C4 C5 H5 120.4 . .
C5 C6 C7 122.0(3) . .
C5 C6 H6 119.0 . .
C7 C6 H6 119.0 . .
C8 C7 C6 121.5(3) . .
C8 C7 H7 119.2 . .
C6 C7 H7 119.2 . .
O1 C8 C7 125.9(3) . .
O1 C8 C9 118.2(3) . .
C7 C8 C9 115.9(3) . .
N1 C9 C4 118.9(3) . .
N1 C9 C8 118.3(3) . .
C4 C9 C8 122.8(3) . .
C1 C10 H10A 109.5 . .
C1 C10 H10B 109.5 . .
H10A C10 H10B 109.5 . .
C1 C10 H10C 109.5 . .
H10A C10 H10C 109.5 . .
H10B C10 H10C 109.5 . .
N2 C11 C12 117.0(4) . .
N2 C11 C20 118.4(4) . .
C12 C11 C20 124.6(4) . .
C13 C12 C11 121.3(3) . .
C13 C12 H12 119.3 . .
C11 C12 H12 119.3 . .
C12 C13 C14 121.2(3) . .
C12 C13 H13 119.4 . .
C14 C13 H13 119.4 . .
C15 C14 C13 124.8(3) . .
C15 C14 C19 118.3(3) . .
C13 C14 C19 116.9(3) . .
C16 C15 C14 120.0(3) . .
C16 C15 H15 120.0 . .
C14 C15 H15 120.0 . .
C15 C16 C17 121.4(3) . .
C15 C16 H16 119.3 . .
C17 C16 H16 119.3 . .
C18 C17 C16 120.8(3) . .
C18 C17 H17 119.6 . .
C16 C17 H17 119.6 . .
O2 C18 C17 123.4(3) . .
O2 C18 C19 118.7(3) . .
C17 C18 C19 117.9(3) . .
N2 C19 C18 119.4(3) . .
N2 C19 C14 119.1(3) . .
C18 C19 C14 121.5(3) . .
C11 C20 H20A 109.5 . .
C11 C20 H20B 109.5 . .
H20A C20 H20B 109.5 . .
C11 C20 H20C 109.5 . .
H20A C20 H20C 109.5 . .
H20B C20 H20C 109.5 . .

loop_
_geom_bond_atom_site_label_1
_geom_bond_atom_site_label_2
_geom_bond_distance
_geom_bond_site_symmetry_2
Gd1 O1 2.232(2) .
Gd1 O2 2.3778(19) .
Gd1 O2 2.395(2) 3_855
Gd1 O6 2.457(2) .
Gd1 O10 2.460(2) .
Gd1 O3 2.508(2) .
Gd1 O4 2.534(2) .
Gd1 O9 2.536(2) .
Gd1 O7 2.538(2) .
Gd1 N5 2.900(3) .
Gd1 N4 2.918(3) .
Gd1 N3 2.958(3) .
N1 C1 1.338(4) .
N1 C9 1.364(4) .
N1 H1 0.8600 .
N2 C11 1.331(4) .
N2 C19 1.368(4) .
N2 H99 0.8600 .
N3 O5 1.208(4) .
N3 O4 1.264(4) .
N3 O3 1.271(4) .
N4 O8 1.212(4) .
N4 O7 1.262(4) .
N4 O6 1.271(4) .
N5 O11 1.212(4) .
N5 O10 1.264(4) .
N5 O9 1.267(4) .
O1 C8 1.304(4) .
O2 C18 1.346(3) .
O2 Gd1 2.395(2) 3_855
C1 C2 1.390(5) .
C1 C10 1.484(5) .
C2 C3 1.354(6) .
C2 H2 0.9300 .
C3 C4 1.430(5) .
C3 H3 0.9300 .
C4 C5 1.399(5) .
C4 C9 1.415(4) .
C5 C6 1.369(5) .
C5 H5 0.9300 .
C6 C7 1.407(5) .
C6 H6 0.9300 .
C7 C8 1.386(4) .
C7 H7 0.9300 .
C8 C9 1.427(4) .
C10 H10A 0.9600 .
C10 H10B 0.9600 .
C10 H10C 0.9600 .
C11 C12 1.412(6) .
C11 C20 1.479(6) .
C12 C13 1.349(6) .
C12 H12 0.9300 .
C13 C14 1.406(5) .
C13 H13 0.9300 .
C14 C15 1.405(6) .
C14 C19 1.418(4) .
C15 C16 1.354(6) .
C15 H15 0.9300 .
C16 C17 1.412(5) .
C16 H16 0.9300 .
C17 C18 1.373(4) .
C17 H17 0.9300 .
C18 C19 1.408(4) .
C20 H20A 0.9600 .
C20 H20B 0.9600 .
C20 H20C 0.9600 .

loop_
_geom_hbond_atom_site_label_D
_geom_hbond_atom_site_label_H
_geom_hbond_atom_site_label_A
_geom_hbond_distance_DH
_geom_hbond_distance_HA
_geom_hbond_distance_DA
_geom_hbond_angle_DHA
_geom_hbond_site_symmetry_A
N1 H1 O3 0.86 2.08 2.928(3) 170.2 .
N2 H99 O4 0.86 2.25 2.988(3) 143.4 .
N2 H99 O9 0.86 2.51 3.202(4) 138.3 3_855
